data_1514854
loop_
_publ_author_name
'Truong, Thanh'
'Daugulis, Olafs'

_publ_section_title
;
 Divergent Reaction Pathways for Phenol Arylation by Arynes: Synthesis of
 Helicenes and 2-Arylphenols.
;
_journal_issue 1
_journal_name_full 'Chemical science (Royal Society of Chemistry : 2010)'
_journal_page_first 531
_journal_page_last 535
_journal_paper_doi 10.1039/c2sc21288a
_journal_volume 4
_journal_year 2013
_chemical_formula_sum 'C25 H20 O'
_chemical_formula_weight 336.41
_chemical_name_systematic
;
?
;
_space_group_IT_number 14
_symmetry_cell_setting monoclinic
_symmetry_space_group_name_Hall '-P 2ybc'
_symmetry_space_group_name_H-M 'P 1 21/c 1'
_atom_sites_solution_hydrogens geom
_atom_sites_solution_primary direct
_atom_sites_solution_secondary difmap
_audit_creation_method SHELXL-97
_cell_angle_alpha 90.00
_cell_angle_beta 95.651(1)
_cell_angle_gamma 90.00
_cell_formula_units_Z 4
_cell_length_a 11.7510(9)
_cell_length_b 7.5332(6)
_cell_length_c 19.9382(15)
_cell_measurement_reflns_used 3030
_cell_measurement_temperature 223(2)
_cell_measurement_theta_max 25.02
_cell_measurement_theta_min 1.74
_cell_volume 1756.4(2)
_computing_cell_refinement 'SAINT v7.12A (Bruker-Nonius, 2004)'
_computing_data_collection 'APEX2 v1.0-27 (Bruker-Nonius, 2005)'
_computing_data_reduction 'SAINT v7.12A (Bruker-Nonius, 2004)'
_computing_structure_refinement 'SHELXL v6.12 (G.M. Sheldrick, 2001)'
_computing_structure_solution 'SHELXS v6.12 (G.M. Sheldrick, 2001)'
_diffrn_ambient_temperature 223(2)
_diffrn_detector_area_resol_mean 4K
_diffrn_measured_fraction_theta_full 0.999
_diffrn_measured_fraction_theta_max 0.999
_diffrn_measurement_device_type 'Bruker APEX II CCD'
_diffrn_measurement_method CCD
_diffrn_radiation_monochromator graphite
_diffrn_radiation_source 'fine-focus sealed tube'
_diffrn_radiation_type MoK\a
_diffrn_radiation_wavelength 0.71073
_diffrn_reflns_av_R_equivalents 0.0277
_diffrn_reflns_av_sigmaI/netI 0.0254
_diffrn_reflns_limit_h_max 13
_diffrn_reflns_limit_h_min -13
_diffrn_reflns_limit_k_max 8
_diffrn_reflns_limit_k_min 0
_diffrn_reflns_limit_l_max 23
_diffrn_reflns_limit_l_min 0
_diffrn_reflns_number 8948
_diffrn_reflns_theta_full 25.02
_diffrn_reflns_theta_max 25.02
_diffrn_reflns_theta_min 1.74
_diffrn_standards_decay_% 0.0
_exptl_absorpt_coefficient_mu 0.076
_exptl_absorpt_correction_T_max 0.9877
_exptl_absorpt_correction_T_min 0.8927
_exptl_absorpt_correction_type empirical
_exptl_absorpt_process_details 'SAINT v7.12A'
_exptl_crystal_colour Colorless
_exptl_crystal_density_diffrn 1.272
_exptl_crystal_density_method 'not measured'
_exptl_crystal_description plate
_exptl_crystal_F_000 712
_exptl_crystal_size_max 0.35
_exptl_crystal_size_mid 0.30
_exptl_crystal_size_min 0.06
_refine_diff_density_max 0.167
_refine_diff_density_min -0.132
_refine_diff_density_rms 0.030
_refine_ls_extinction_coef 0.0063(10)
_refine_ls_extinction_expression Fc^*^=kFc[1+0.001xFc^2^\l^3^/sin(2\q)]^-1/4^
_refine_ls_extinction_method SHELXL
_refine_ls_goodness_of_fit_ref 0.973
_refine_ls_hydrogen_treatment noref
_refine_ls_matrix_type full
_refine_ls_number_parameters 237
_refine_ls_number_reflns 3090
_refine_ls_number_restraints 0
_refine_ls_restrained_S_all 0.973
_refine_ls_R_factor_all 0.0525
_refine_ls_R_factor_gt 0.0299
_refine_ls_shift/su_max 0.000
_refine_ls_shift/su_mean 0.000
_refine_ls_structure_factor_coef Fsqd
_refine_ls_weighting_details 'calc w=1/[\s^2^(Fo^2^)+(0.0440P)^2^+0.3347P] where P=(Fo^2^+2Fc^2^)/3'
_refine_ls_weighting_scheme calc
_refine_ls_wR_factor_gt 0.0772
_refine_ls_wR_factor_ref 0.0916
_reflns_number_gt 1964
_reflns_number_total 3346
_reflns_threshold_expression >4sigma(I)
_cod_data_source_file c2sc21288a.txt
_cod_data_source_block k1281
_cod_depositor_comments
;
The following automatic conversions were performed:

'_symmetry_cell_setting' value 'Monoclinic' changed to 'monoclinic'
according to
/usr/data/users/saulius/automatic-downloads/retrospective/RSC/lib/dictionaries/cif_core.dic
dictionary named 'cif_core.dic' version 2.4.2 from
2011-04-26.

'_exptl_absorpt_correction_type' value 'Empirical'
changed to 'empirical' according to
/usr/data/users/saulius/automatic-downloads/retrospective/RSC/lib/dictionaries/cif_core.dic
dictionary named 'cif_core.dic' version 2.4.2 from 2011-04-26.

Automatic conversion script
Id: cif_fix_values 2281 2013-09-26 08:29:07Z andrius 
;
_cod_original_sg_symbol_H-M P2(1)/c
_cod_database_code 1514854

loop_
_symmetry_equiv_pos_as_xyz
'x, y, z'
'-x, y+1/2, -z+1/2'
'-x, -y, -z'
'x, -y-1/2, z-1/2'

loop_
_atom_site_label
_atom_site_type_symbol
_atom_site_fract_x
_atom_site_fract_y
_atom_site_fract_z
_atom_site_U_iso_or_equiv
_atom_site_adp_type
_atom_site_occupancy
_atom_site_symmetry_multiplicity
_atom_site_calc_flag
_atom_site_refinement_flags
O1 O 0.88569(8) 0.68509(12) 0.59529(5) 0.0354(3) Uani 1 1 d .
C1 C 0.77021(12) 0.63104(18) 0.57410(7) 0.0305(3) Uani 1 1 d .
C2 C 0.68770(12) 0.69471(18) 0.62368(7) 0.0315(3) Uani 1 1 d .
C3 C 0.71172(14) 0.83333(19) 0.66817(7) 0.0385(4) Uani 1 1 d .
H3 H 0.7844 0.8866 0.6716 0.046 Uiso 1 1 calc R
C4 C 0.62925(15) 0.8945(2) 0.70784(8) 0.0469(4) Uani 1 1 d .
H4 H 0.6464 0.9895 0.7377 0.056 Uiso 1 1 calc R
C5 C 0.52264(16) 0.8173(2) 0.70379(8) 0.0492(4) Uani 1 1 d .
H5 H 0.4669 0.8601 0.7304 0.059 Uiso 1 1 calc R
C6 C 0.49796(14) 0.6764(2) 0.66035(8) 0.0438(4) Uani 1 1 d .
H6 H 0.4253 0.6232 0.6576 0.053 Uiso 1 1 calc R
C7 C 0.58017(13) 0.61270(19) 0.62068(7) 0.0345(3) Uani 1 1 d .
C8 C 0.56194(13) 0.4503(2) 0.58088(8) 0.0397(4) Uani 1 1 d .
H8 H 0.4870 0.4100 0.5688 0.048 Uiso 1 1 calc R
C9 C 0.64973(13) 0.3592(2) 0.56162(7) 0.0374(4) Uani 1 1 d .
H9 H 0.6352 0.2499 0.5397 0.045 Uiso 1 1 calc R
C10 C 0.77247(12) 0.42338(18) 0.57336(7) 0.0326(3) Uani 1 1 d .
C11 C 0.83220(13) 0.3591(2) 0.51384(8) 0.0387(4) Uani 1 1 d .
H11 H 0.8720 0.2507 0.5178 0.046 Uiso 1 1 calc R
C12 C 0.83093(14) 0.4483(2) 0.45676(8) 0.0410(4) Uani 1 1 d .
H12 H 0.8695 0.4019 0.4215 0.049 Uiso 1 1 calc R
C13 C 0.77100(12) 0.61740(19) 0.44714(7) 0.0348(3) Uani 1 1 d .
C14 C 0.74692(14) 0.6917(2) 0.38353(8) 0.0434(4) Uani 1 1 d .
H14 H 0.7734 0.6353 0.3460 0.052 Uiso 1 1 calc R
C15 C 0.68474(15) 0.8467(2) 0.37451(8) 0.0489(4) Uani 1 1 d .
H15 H 0.6690 0.8953 0.3312 0.059 Uiso 1 1 calc R
C16 C 0.64581(15) 0.9301(2) 0.42937(8) 0.0474(4) Uani 1 1 d .
H16 H 0.6031 1.0354 0.4235 0.057 Uiso 1 1 calc R
C17 C 0.66979(13) 0.85833(19) 0.49330(8) 0.0387(4) Uani 1 1 d .
H17 H 0.6429 0.9158 0.5305 0.046 Uiso 1 1 calc R
C18 C 0.73270(12) 0.70340(18) 0.50314(7) 0.0321(3) Uani 1 1 d .
C19 C 0.83147(12) 0.34990(17) 0.64032(7) 0.0329(3) Uani 1 1 d .
C20 C 0.77209(14) 0.3298(2) 0.69657(8) 0.0435(4) Uani 1 1 d .
H20 H 0.6944 0.3613 0.6939 0.052 Uiso 1 1 calc R
C21 C 0.82545(16) 0.2640(2) 0.75683(8) 0.0492(4) Uani 1 1 d .
H21 H 0.7843 0.2548 0.7948 0.059 Uiso 1 1 calc R
C22 C 0.93791(15) 0.2122(2) 0.76116(9) 0.0472(4) Uani 1 1 d .
H22 H 0.9735 0.1644 0.8015 0.057 Uiso 1 1 calc R
C23 C 0.99794(15) 0.2313(2) 0.70572(9) 0.0473(4) Uani 1 1 d .
H23 H 1.0750 0.1963 0.7082 0.057 Uiso 1 1 calc R
C24 C 0.94574(13) 0.30142(19) 0.64625(8) 0.0403(4) Uani 1 1 d .
H24 H 0.9886 0.3164 0.6093 0.048 Uiso 1 1 calc R
C25 C 0.92548(14) 0.8491(2) 0.57086(9) 0.0450(4) Uani 1 1 d .
H25A H 0.9987 0.8784 0.5950 0.067 Uiso 1 1 calc R
H25B H 0.8707 0.9421 0.5778 0.067 Uiso 1 1 calc R
H25C H 0.9341 0.8384 0.5231 0.067 Uiso 1 1 calc R

loop_
_atom_site_aniso_label
_atom_site_aniso_U_11
_atom_site_aniso_U_22
_atom_site_aniso_U_33
_atom_site_aniso_U_23
_atom_site_aniso_U_13
_atom_site_aniso_U_12
O1 0.0344(5) 0.0301(5) 0.0403(6) 0.0033(4) -0.0028(5) -0.0055(4)
C1 0.0330(8) 0.0272(7) 0.0302(8) -0.0003(6) -0.0021(6) -0.0016(6)
C2 0.0387(8) 0.0281(8) 0.0270(7) 0.0037(6) -0.0010(6) 0.0034(6)
C3 0.0479(9) 0.0353(8) 0.0319(8) -0.0008(6) 0.0017(7) 0.0016(7)
C4 0.0654(12) 0.0419(9) 0.0339(9) -0.0041(7) 0.0070(8) 0.0078(8)
C5 0.0585(11) 0.0531(11) 0.0380(9) 0.0053(8) 0.0142(8) 0.0158(9)
C6 0.0420(9) 0.0471(10) 0.0428(10) 0.0135(8) 0.0063(8) 0.0047(8)
C7 0.0400(8) 0.0329(8) 0.0299(8) 0.0080(6) -0.0001(7) 0.0041(6)
C8 0.0369(8) 0.0397(9) 0.0403(9) 0.0059(7) -0.0067(7) -0.0057(7)
C9 0.0439(9) 0.0308(8) 0.0352(8) -0.0013(6) -0.0070(7) -0.0051(7)
C10 0.0379(8) 0.0265(7) 0.0327(8) 0.0008(6) 0.0001(7) 0.0000(6)
C11 0.0466(9) 0.0299(8) 0.0391(9) -0.0033(7) 0.0016(7) 0.0047(7)
C12 0.0491(9) 0.0409(9) 0.0335(9) -0.0052(7) 0.0060(7) 0.0040(7)
C13 0.0377(8) 0.0347(8) 0.0316(8) 0.0015(7) 0.0013(7) -0.0038(7)
C14 0.0523(10) 0.0460(10) 0.0320(9) 0.0024(7) 0.0053(7) -0.0026(8)
C15 0.0630(11) 0.0493(10) 0.0331(9) 0.0122(8) -0.0023(8) -0.0007(9)
C16 0.0605(11) 0.0370(9) 0.0427(10) 0.0095(7) -0.0054(8) 0.0062(8)
C17 0.0481(9) 0.0315(8) 0.0356(8) 0.0019(7) -0.0004(7) 0.0019(7)
C18 0.0357(8) 0.0282(8) 0.0313(8) 0.0021(6) -0.0016(6) -0.0036(6)
C19 0.0403(8) 0.0230(7) 0.0342(8) 0.0015(6) -0.0017(7) -0.0020(6)
C20 0.0425(9) 0.0460(10) 0.0416(9) 0.0113(7) 0.0025(8) 0.0033(7)
C21 0.0573(11) 0.0515(10) 0.0379(10) 0.0118(8) 0.0009(8) 0.0003(8)
C22 0.0608(11) 0.0361(9) 0.0414(10) 0.0066(7) -0.0121(8) -0.0010(8)
C23 0.0435(9) 0.0407(9) 0.0549(11) 0.0043(8) -0.0088(8) 0.0034(7)
C24 0.0427(9) 0.0342(8) 0.0433(9) 0.0024(7) 0.0003(7) -0.0010(7)
C25 0.0455(9) 0.0342(9) 0.0539(10) 0.0043(7) -0.0010(8) -0.0105(7)

loop_
_atom_type_symbol
_atom_type_description
_atom_type_scat_dispersion_real
_atom_type_scat_dispersion_imag
_atom_type_scat_source
C C 0.0033 0.0016 'International Tables Vol C Tables 4.2.6.8 and 6.1.1.4'
H H 0.0000 0.0000 'International Tables Vol C Tables 4.2.6.8 and 6.1.1.4'
O O 0.0106 0.0060 'International Tables Vol C Tables 4.2.6.8 and 6.1.1.4'

loop_
_geom_angle_atom_site_label_1
_geom_angle_atom_site_label_2
_geom_angle_atom_site_label_3
_geom_angle
C25 O1 C1 118.48(11)
O1 C1 C2 111.17(11)
O1 C1 C18 110.23(11)
C2 C1 C18 109.92(11)
O1 C1 C10 105.62(11)
C2 C1 C10 109.41(11)
C18 C1 C10 110.42(11)
C3 C2 C7 119.13(14)
C3 C2 C1 123.37(13)
C7 C2 C1 117.41(13)
C2 C3 C4 120.46(15)
C5 C4 C3 120.54(16)
C4 C5 C6 119.67(16)
C5 C6 C7 120.38(16)
C6 C7 C2 119.77(14)
C6 C7 C8 121.57(14)
C2 C7 C8 118.35(13)
C9 C8 C7 120.88(14)
C8 C9 C10 123.00(13)
C11 C10 C9 106.48(12)
C11 C10 C19 111.03(12)
C9 C10 C19 110.97(12)
C11 C10 C1 109.66(12)
C9 C10 C1 107.66(12)
C19 C10 C1 110.89(11)
C12 C11 C10 123.01(14)
C11 C12 C13 121.47(14)
C14 C13 C18 119.21(14)
C14 C13 C12 121.58(14)
C18 C13 C12 119.15(13)
C15 C14 C13 121.15(15)
C16 C15 C14 119.68(15)
C15 C16 C17 119.91(15)
C18 C17 C16 121.04(15)
C17 C18 C13 119.00(13)
C17 C18 C1 121.95(13)
C13 C18 C1 118.86(12)
C20 C19 C24 117.60(14)
C20 C19 C10 121.29(13)
C24 C19 C10 121.12(14)
C19 C20 C21 121.18(15)
C22 C21 C20 120.34(16)
C21 C22 C23 119.11(15)
C22 C23 C24 120.57(16)
C23 C24 C19 121.16(16)

loop_
_geom_bond_atom_site_label_1
_geom_bond_atom_site_label_2
_geom_bond_distance
O1 C25 1.4236(17)
O1 C1 1.4397(16)
C1 C2 1.528(2)
C1 C18 1.5396(19)
C1 C10 1.5646(19)
C2 C3 1.381(2)
C2 C7 1.403(2)
C3 C4 1.389(2)
C4 C5 1.377(2)
C5 C6 1.383(2)
C6 C7 1.393(2)
C7 C8 1.462(2)
C8 C9 1.327(2)
C9 C10 1.517(2)
C10 C11 1.516(2)
C10 C19 1.5452(19)
C11 C12 1.321(2)
C12 C13 1.459(2)
C13 C14 1.390(2)
C13 C18 1.403(2)
C14 C15 1.380(2)
C15 C16 1.378(2)
C16 C17 1.387(2)
C17 C18 1.385(2)
C19 C20 1.386(2)
C19 C24 1.385(2)
C20 C21 1.391(2)
C21 C22 1.372(2)
C22 C23 1.376(2)
C23 C24 1.385(2)

loop_
_geom_torsion_atom_site_label_1
_geom_torsion_atom_site_label_2
_geom_torsion_atom_site_label_3
_geom_torsion_atom_site_label_4
_geom_torsion
C25 O1 C1 C2 -91.91(14)
C25 O1 C1 C18 30.24(16)
C25 O1 C1 C10 149.51(12)
O1 C1 C2 C3 20.79(18)
C18 C1 C2 C3 -101.53(15)
C10 C1 C2 C3 137.06(14)
O1 C1 C2 C7 -162.63(11)
C18 C1 C2 C7 75.05(15)
C10 C1 C2 C7 -46.36(16)
C7 C2 C3 C4 -2.1(2)
C1 C2 C3 C4 174.45(13)
C2 C3 C4 C5 0.5(2)
C3 C4 C5 C6 0.7(2)
C4 C5 C6 C7 -0.1(2)
C5 C6 C7 C2 -1.5(2)
C5 C6 C7 C8 172.01(14)
C3 C2 C7 C6 2.6(2)
C1 C2 C7 C6 -174.15(12)
C3 C2 C7 C8 -171.12(13)
C1 C2 C7 C8 12.15(19)
C6 C7 C8 C9 -157.65(15)
C2 C7 C8 C9 15.9(2)
C7 C8 C9 C10 -5.8(2)
C8 C9 C10 C11 -146.43(14)
C8 C9 C10 C19 92.63(17)
C8 C9 C10 C1 -28.89(19)
O1 C1 C10 C11 -72.93(14)
C2 C1 C10 C11 167.33(11)
C18 C1 C10 C11 46.22(16)
O1 C1 C10 C9 171.60(11)
C2 C1 C10 C9 51.86(15)
C18 C1 C10 C9 -69.25(14)
O1 C1 C10 C19 50.04(15)
C2 C1 C10 C19 -69.70(15)
C18 C1 C10 C19 169.19(11)
C9 C10 C11 C12 86.08(17)
C19 C10 C11 C12 -153.02(15)
C1 C10 C11 C12 -30.1(2)
C10 C11 C12 C13 0.0(2)
C11 C12 C13 C14 -165.07(16)
C11 C12 C13 C18 12.3(2)
C18 C13 C14 C15 -0.9(2)
C12 C13 C14 C15 176.43(15)
C13 C14 C15 C16 0.1(3)
C14 C15 C16 C17 0.4(3)
C15 C16 C17 C18 0.1(3)
C16 C17 C18 C13 -0.9(2)
C16 C17 C18 C1 174.02(14)
C14 C13 C18 C17 1.3(2)
C12 C13 C18 C17 -176.11(14)
C14 C13 C18 C1 -173.75(13)
C12 C13 C18 C1 8.8(2)
O1 C1 C18 C17 -96.84(16)
C2 C1 C18 C17 26.04(18)
C10 C1 C18 C17 146.85(14)
O1 C1 C18 C13 78.08(15)
C2 C1 C18 C13 -159.04(12)
C10 C1 C18 C13 -38.24(18)
C11 C10 C19 C20 -154.60(13)
C9 C10 C19 C20 -36.38(18)
C1 C10 C19 C20 83.22(16)
C11 C10 C19 C24 25.31(18)
C9 C10 C19 C24 143.53(14)
C1 C10 C19 C24 -96.87(16)
C24 C19 C20 C21 0.2(2)
C10 C19 C20 C21 -179.88(14)
C19 C20 C21 C22 -2.0(3)
C20 C21 C22 C23 1.9(3)
C21 C22 C23 C24 -0.1(2)
C22 C23 C24 C19 -1.7(2)
C20 C19 C24 C23 1.6(2)
C10 C19 C24 C23 -178.32(14)
